data_7246690
loop_
_publ_author_name
'Vaganova, Tamara A.'
'Gatilov, Yurij V.'
'Kryuchkova, Natalia A.'
'Pishchur, Denis P.'
'Zhukovets, Anastasia A.'
'Malykhin, Evgenij V.'

_publ_section_title
;
 How does the combination of the nitro group and fluorine atoms affect the
 (co)crystallization behaviour of arylenediamines?
;
_journal_issue 22
_journal_name_full CrystEngComm
_journal_page_first 3284
_journal_page_last 3298
_journal_paper_doi 10.1039/D3CE00327B
_journal_volume 25
_journal_year 2023
_chemical_formula_moiety 'C6 H5 F2 N3 O2'
_chemical_formula_sum 'C6 H5 F2 N3 O2'
_chemical_formula_weight 189.13
_chemical_melting_point 455.8
_chemical_name_systematic 2,4-difluoro-6-nitrobenzene-1,3-diamine
_space_group_crystal_system monoclinic
_space_group_IT_number 7
_space_group_name_Hall 'P -2yc'
_space_group_name_H-M_alt 'P 1 c 1'
_atom_sites_solution_hydrogens mixed
_atom_sites_solution_primary direct
_atom_sites_solution_secondary difmap
_audit_creation_method SHELXL-2018/3
_audit_update_record
;
2023-04-04 deposited with the CCDC.	2023-04-27 downloaded from the CCDC.
;
_cell_angle_alpha 90
_cell_angle_beta 104.936(2)
_cell_angle_gamma 90
_cell_formula_units_Z 2
_cell_length_a 7.6215(4)
_cell_length_b 3.6750(2)
_cell_length_c 13.2829(7)
_cell_measurement_reflns_used 3485
_cell_measurement_temperature 296(2)
_cell_measurement_theta_max 27.14
_cell_measurement_theta_min 2.77
_cell_volume 359.47(3)
_computing_cell_refinement 'Bruker SAINT'
_computing_data_collection 'Bruker APEX2'
_computing_data_reduction 'Bruker SAINT'
_computing_molecular_graphics 'Bruker SHELXTL'
_computing_publication_material 'Bruker SHELXTL'
_computing_structure_refinement 'SHELXL-2018/3 (Sheldrick, 2018)'
_computing_structure_solution 'SHELXT 2014/5 (Sheldrick, 2014)'
_diffrn_ambient_temperature 296(2)
_diffrn_measured_fraction_theta_full 1.000
_diffrn_measured_fraction_theta_max 0.999
_diffrn_measurement_device_type 'Bruker APEX-II CCD'
_diffrn_measurement_method '\f and \w scans'
_diffrn_radiation_type MoK\a
_diffrn_radiation_wavelength 0.71073
_diffrn_reflns_av_R_equivalents 0.0169
_diffrn_reflns_av_unetI/netI 0.0168
_diffrn_reflns_Laue_measured_fraction_full 1.000
_diffrn_reflns_Laue_measured_fraction_max 0.999
_diffrn_reflns_limit_h_max 9
_diffrn_reflns_limit_h_min -9
_diffrn_reflns_limit_k_max 4
_diffrn_reflns_limit_k_min -4
_diffrn_reflns_limit_l_max 17
_diffrn_reflns_limit_l_min -17
_diffrn_reflns_number 4750
_diffrn_reflns_point_group_measured_fraction_full 0.998
_diffrn_reflns_point_group_measured_fraction_max 0.995
_diffrn_reflns_theta_full 25.242
_diffrn_reflns_theta_max 27.137
_diffrn_reflns_theta_min 2.766
_diffrn_source 'sealed tube'
_exptl_absorpt_coefficient_mu 0.166
_exptl_absorpt_correction_T_max 0.8878
_exptl_absorpt_correction_T_min 0.8298
_exptl_absorpt_correction_type multi-scan
_exptl_absorpt_process_details SADABS-2016/2
_exptl_crystal_colour yellow
_exptl_crystal_density_diffrn 1.747
_exptl_crystal_description block
_exptl_crystal_F_000 192
_exptl_crystal_size_max 0.420
_exptl_crystal_size_mid 0.270
_exptl_crystal_size_min 0.190
_refine_diff_density_max 0.167
_refine_diff_density_min -0.147
_refine_diff_density_rms 0.030
_refine_ls_abs_structure_details
;
 Flack x determined using 716 quotients [(I+)-(I-)]/[(I+)+(I-)]
 (Parsons, Flack and Wagner, Acta Cryst. B69 (2013) 249-259).
;
_refine_ls_abs_structure_Flack -0.4(2)
_refine_ls_extinction_method none
_refine_ls_goodness_of_fit_ref 1.035
_refine_ls_hydrogen_treatment mixed
_refine_ls_matrix_type full
_refine_ls_number_parameters 134
_refine_ls_number_reflns 1592
_refine_ls_number_restraints 2
_refine_ls_restrained_S_all 1.035
_refine_ls_R_factor_all 0.0282
_refine_ls_R_factor_gt 0.0257
_refine_ls_shift/su_max 0.000
_refine_ls_shift/su_mean 0.000
_refine_ls_structure_factor_coef Fsqd
_refine_ls_weighting_details 'w=1/[\s^2^(Fo^2^)+(0.0574P)^2^+0.0158P] where P=(Fo^2^+2Fc^2^)/3'
_refine_ls_weighting_scheme calc
_refine_ls_wR_factor_gt 0.0765
_refine_ls_wR_factor_ref 0.0792
_reflns_Friedel_coverage 0.988
_reflns_Friedel_fraction_full 0.997
_reflns_Friedel_fraction_max 0.991
_reflns_number_gt 1487
_reflns_number_total 1592
_reflns_threshold_expression 'I > 2\s(I)'
_cod_data_source_file d3ce00327b2.cif
_cod_data_source_block B-mal131_3
_cod_depositor_comments 'Adding full bibliography for 7246683--7246691.cif.'
_cod_original_sg_symbol_H-M 'P c'
_cod_database_code 7246690
_shelx_shelxl_version_number 2018/3
_shelx_space_group_comment
;
The symmetry employed for this shelxl refinement is uniquely defined
by the following loop, which should always be used as a source of
symmetry information in preference to the above space-group names.
They are only intended as comments.
;
_shelx_estimated_absorpt_t_min 0.933
_shelx_estimated_absorpt_t_max 0.969

loop_
_space_group_symop_operation_xyz
'x, y, z'
'x, -y, z+1/2'

loop_
_atom_site_label
_atom_site_type_symbol
_atom_site_fract_x
_atom_site_fract_y
_atom_site_fract_z
_atom_site_U_iso_or_equiv
_atom_site_adp_type
_atom_site_occupancy
_atom_site_site_symmetry_order
_atom_site_calc_flag
_atom_site_refinement_flags_posn
_atom_site_refinement_flags_adp
_atom_site_refinement_flags_occupancy
_atom_site_disorder_assembly
_atom_site_disorder_group
N1 N 0.7383(3) 0.0016(6) 0.42369(17) 0.0423(4) Uani 1 1 d . . . . .
H1B H 0.720(4) -0.087(9) 0.357(3) 0.051(8) Uiso 1 1 d . . . . .
H1A H 0.839(5) -0.033(9) 0.474(3) 0.056(9) Uiso 1 1 d . . . . .
F1 F 0.4222(2) 0.0272(4) 0.27885(10) 0.0486(4) Uani 1 1 d . . . . .
O1 O 0.7393(2) 0.3893(6) 0.72017(12) 0.0530(5) Uani 1 1 d . . . . .
C1 C 0.5894(2) 0.2691(6) 0.55060(14) 0.0303(4) Uani 1 1 d . . . . .
C2 C 0.5921(3) 0.1370(5) 0.45065(15) 0.0286(4) Uani 1 1 d . . . . .
N2 N 0.1103(3) 0.2958(8) 0.3148(2) 0.0599(6) Uani 1 1 d . . . . .
H2B H 0.017(6) 0.397(12) 0.329(3) 0.069(11) Uiso 1 1 d . . . . .
H2A H 0.101(6) 0.205(10) 0.251(3) 0.070(11) Uiso 1 1 d . . . . .
F2 F 0.12177(19) 0.5661(5) 0.50760(15) 0.0589(5) Uani 1 1 d . . . . .
O2 O 0.8876(2) 0.1169(6) 0.62308(15) 0.0568(5) Uani 1 1 d . . . . .
C3 C 0.4266(3) 0.1550(6) 0.37553(14) 0.0338(5) Uani 1 1 d . . . . .
N3 N 0.7464(2) 0.2573(5) 0.63479(13) 0.0372(4) Uani 1 1 d . . . . .
C4 C 0.2671(3) 0.2916(6) 0.39067(16) 0.0357(5) Uani 1 1 d . . . . .
C5 C 0.2768(3) 0.4253(5) 0.49156(17) 0.0369(5) Uani 1 1 d . . . . .
C6 C 0.4304(3) 0.4143(6) 0.56983(16) 0.0339(4) Uani 1 1 d . . . . .
H6 H 0.430993 0.501720 0.635617 0.041 Uiso 1 1 calc R U . . .

loop_
_atom_site_aniso_label
_atom_site_aniso_U_11
_atom_site_aniso_U_22
_atom_site_aniso_U_33
_atom_site_aniso_U_23
_atom_site_aniso_U_13
_atom_site_aniso_U_12
N1 0.0364(9) 0.0550(12) 0.0353(10) -0.0017(8) 0.0086(7) 0.0064(8)
F1 0.0542(8) 0.0606(8) 0.0266(6) -0.0071(6) 0.0027(5) 0.0034(6)
O1 0.0503(9) 0.0793(12) 0.0264(7) -0.0049(8) 0.0045(6) -0.0174(9)
C1 0.0320(10) 0.0304(10) 0.0262(9) 0.0039(6) 0.0035(7) -0.0056(6)
C2 0.0309(8) 0.0258(9) 0.0280(9) 0.0044(7) 0.0058(7) -0.0021(7)
N2 0.0410(12) 0.0732(16) 0.0537(13) -0.0090(12) -0.0092(10) 0.0111(11)
F2 0.0396(8) 0.0685(10) 0.0718(10) -0.0078(8) 0.0203(7) 0.0101(7)
O2 0.0355(9) 0.0875(15) 0.0409(9) 0.0071(9) -0.0021(6) 0.0076(9)
C3 0.0417(11) 0.0327(11) 0.0247(9) 0.0008(7) 0.0041(7) -0.0002(8)
N3 0.0342(9) 0.0490(11) 0.0251(8) 0.0050(7) 0.0017(6) -0.0098(8)
C4 0.0308(9) 0.0320(10) 0.0386(10) 0.0031(8) -0.0017(8) 0.0002(7)
C5 0.0316(10) 0.0330(11) 0.0470(12) 0.0007(9) 0.0119(8) 0.0004(8)
C6 0.0400(10) 0.0331(10) 0.0296(9) -0.0019(7) 0.0109(8) -0.0057(8)

loop_
_atom_type_symbol
_atom_type_description
_atom_type_scat_dispersion_real
_atom_type_scat_dispersion_imag
_atom_type_scat_source
C C 0.0033 0.0016 'International Tables Vol C Tables 4.2.6.8 and 6.1.1.4'
H H 0.0000 0.0000 'International Tables Vol C Tables 4.2.6.8 and 6.1.1.4'
N N 0.0061 0.0033 'International Tables Vol C Tables 4.2.6.8 and 6.1.1.4'
O O 0.0106 0.0060 'International Tables Vol C Tables 4.2.6.8 and 6.1.1.4'
F F 0.0171 0.0103 'International Tables Vol C Tables 4.2.6.8 and 6.1.1.4'

loop_
_geom_angle_atom_site_label_1
_geom_angle_atom_site_label_2
_geom_angle_atom_site_label_3
_geom_angle
_geom_angle_site_symmetry_1
_geom_angle_site_symmetry_3
_geom_angle_publ_flag
C2 N1 H1B 117(2) . . ?
C2 N1 H1A 117(2) . . ?
H1B N1 H1A 125(3) . . ?
C6 C1 N3 117.49(17) . . ?
C6 C1 C2 121.39(17) . . ?
N3 C1 C2 121.12(18) . . ?
N1 C2 C3 118.96(18) . . ?
N1 C2 C1 125.90(19) . . ?
C3 C2 C1 115.13(17) . . ?
C4 N2 H2B 118(3) . . ?
C4 N2 H2A 123(3) . . ?
H2B N2 H2A 120(4) . . ?
F1 C3 C4 117.12(17) . . ?
F1 C3 C2 117.21(18) . . ?
C4 C3 C2 125.67(18) . . ?
O1 N3 O2 121.24(17) . . ?
O1 N3 C1 118.80(18) . . ?
O2 N3 C1 119.95(18) . . ?
N2 C4 C3 122.7(2) . . ?
N2 C4 C5 121.6(2) . . ?
C3 C4 C5 115.68(17) . . ?
C6 C5 F2 120.5(2) . . ?
C6 C5 C4 122.91(19) . . ?
F2 C5 C4 116.58(18) . . ?
C5 C6 C1 119.19(19) . . ?
C5 C6 H6 120.4 . . ?
C1 C6 H6 120.4 . . ?

loop_
_geom_bond_atom_site_label_1
_geom_bond_atom_site_label_2
_geom_bond_distance
_geom_bond_site_symmetry_2
_geom_bond_publ_flag
N1 C2 1.350(3) . ?
N1 H1B 0.92(3) . ?
N1 H1A 0.89(4) . ?
F1 C3 1.360(2) . ?
O1 N3 1.247(3) . ?
C1 C6 1.406(3) . ?
C1 N3 1.412(2) . ?
C1 C2 1.419(3) . ?
C2 C3 1.394(3) . ?
N2 C4 1.351(3) . ?
N2 H2B 0.86(5) . ?
N2 H2A 0.90(4) . ?
F2 C5 1.356(2) . ?
O2 N3 1.239(3) . ?
C3 C4 1.377(3) . ?
C4 C5 1.411(3) . ?
C5 C6 1.351(3) . ?
C6 H6 0.9300 . ?

loop_
_geom_torsion_atom_site_label_1
_geom_torsion_atom_site_label_2
_geom_torsion_atom_site_label_3
_geom_torsion_atom_site_label_4
_geom_torsion
_geom_torsion_site_symmetry_1
_geom_torsion_site_symmetry_2
_geom_torsion_site_symmetry_3
_geom_torsion_site_symmetry_4
_geom_torsion_publ_flag
C6 C1 C2 N1 178.2(2) . . . . ?
N3 C1 C2 N1 -2.2(3) . . . . ?
C6 C1 C2 C3 -1.4(2) . . . . ?
N3 C1 C2 C3 178.17(17) . . . . ?
N1 C2 C3 F1 1.1(3) . . . . ?
C1 C2 C3 F1 -179.21(16) . . . . ?
N1 C2 C3 C4 -178.8(2) . . . . ?
C1 C2 C3 C4 0.9(3) . . . . ?
C6 C1 N3 O1 -3.1(3) . . . . ?
C2 C1 N3 O1 177.30(18) . . . . ?
C6 C1 N3 O2 176.7(2) . . . . ?
C2 C1 N3 O2 -2.9(3) . . . . ?
F1 C3 C4 N2 1.2(3) . . . . ?
C2 C3 C4 N2 -178.9(2) . . . . ?
F1 C3 C4 C5 -179.39(17) . . . . ?
C2 C3 C4 C5 0.5(3) . . . . ?
N2 C4 C5 C6 177.9(2) . . . . ?
C3 C4 C5 C6 -1.5(3) . . . . ?
N2 C4 C5 F2 -1.6(3) . . . . ?
C3 C4 C5 F2 179.04(18) . . . . ?
F2 C5 C6 C1 -179.55(16) . . . . ?
C4 C5 C6 C1 1.0(3) . . . . ?
N3 C1 C6 C5 -179.07(17) . . . . ?
C2 C1 C6 C5 0.5(3) . . . . ?
